data_7008994
loop_
_publ_author_name
'Corcoran, Christopher'
'Fawcett, John'
'Friedrichs, Steffi'
'Holloway, John H.'
'Hope, Eric G.'
'Russell, David R.'
'Saunders, Graham C.'
'Stuart, Alison M.'

_publ_section_title
;
 Structural and electronic impact of fluorine in the ortho positions of
 triphenylphosphine and 1,2-bis(diphenylphosphino)ethane; a comparison
 of 2,6-difluorophenyl- with pentafluorophenyl-phosphines
;
_journal_issue 2
_journal_name_full 'Journal of the Chemical Society, Dalton Transactions'
_journal_page_first 161
_journal_paper_doi 10.1039/a907759f
_journal_year 2000
_chemical_formula_sum 'C37 H22 Cl F8 O P2 Rh'
_chemical_formula_weight 834.85
_chemical_name_systematic
; 
 ? 
;
_space_group_IT_number 61
_symmetry_cell_setting orthorhombic
_symmetry_space_group_name_Hall '-P 2ac 2ab'
_symmetry_space_group_name_H-M 'P b c a'
_atom_sites_solution_hydrogens geom
_atom_sites_solution_primary direct
_atom_sites_solution_secondary difmap
_audit_creation_method SHELXL
_cell_angle_alpha 90.00
_cell_angle_beta 90.00
_cell_angle_gamma 90.00
_cell_formula_units_Z 4
_cell_length_a 16.194(7)
_cell_length_b 12.255(5)
_cell_length_c 16.621(7)
_cell_measurement_reflns_used 51
_cell_measurement_temperature 190(2)
_cell_measurement_theta_max 12.56
_cell_measurement_theta_min 5.31
_cell_volume 3299(2)
_computing_cell_refinement 'XSCANS (Fait, 1991)'
_computing_data_collection 'XSCANS (Fait, 1991)'
_computing_data_reduction 'XSCANS (Fait, 1991)'
_computing_molecular_graphics 'SHELXTL-pc ver5.0 (Sheldrick, 1997)'
_computing_publication_material 'SHELXTL-pc ver5.0 (Sheldrick, 1997)'
_computing_structure_refinement 'SHELXTL-pc ver5.0 (Sheldrick, 1997)'
_computing_structure_solution 'SHELXS-86 (Sheldrick, 1990)'
_diffrn_ambient_temperature 190(2)
_diffrn_measurement_device 'Siemens P4 diffractometer'
_diffrn_measurement_method 'omega scan'
_diffrn_radiation_monochromator graphite
_diffrn_radiation_source 'fine-focus sealed tube'
_diffrn_radiation_type MoK\a
_diffrn_radiation_wavelength 0.71073
_diffrn_reflns_av_R_equivalents 0.0223
_diffrn_reflns_av_sigmaI/netI 0.0358
_diffrn_reflns_limit_h_max 19
_diffrn_reflns_limit_h_min -1
_diffrn_reflns_limit_k_max 15
_diffrn_reflns_limit_k_min -1
_diffrn_reflns_limit_l_max 1
_diffrn_reflns_limit_l_min -20
_diffrn_reflns_number 3636
_diffrn_reflns_theta_max 25.98
_diffrn_reflns_theta_min 2.52
_diffrn_standards_decay_% <1
_diffrn_standards_interval_count 100
_diffrn_standards_number 3
_exptl_absorpt_coefficient_mu 0.773
_exptl_absorpt_correction_T_max 0.838
_exptl_absorpt_correction_T_min 0.788
_exptl_absorpt_correction_type 'psi scan (XEMP; SHELXTL-PC)'
_exptl_crystal_colour yellow
_exptl_crystal_density_diffrn 1.681
_exptl_crystal_description block
_exptl_crystal_F_000 1664
_exptl_crystal_size_max 0.35
_exptl_crystal_size_mid 0.33
_exptl_crystal_size_min 0.14
_refine_diff_density_max 0.405
_refine_diff_density_min -0.414
_refine_diff_density_rms 0.084
_refine_ls_extinction_method none
_refine_ls_goodness_of_fit_all 1.059
_refine_ls_goodness_of_fit_obs 1.116
_refine_ls_hydrogen_treatment 'riding model'
_refine_ls_matrix_type full
_refine_ls_number_parameters 259
_refine_ls_number_reflns 3161
_refine_ls_number_restraints 0
_refine_ls_restrained_S_all 1.063
_refine_ls_restrained_S_obs 1.116
_refine_ls_R_factor_all 0.0735
_refine_ls_R_factor_obs 0.0467
_refine_ls_shift/esd_max 0.002
_refine_ls_shift/esd_mean 0.000
_refine_ls_structure_factor_coef Fsqd
_refine_ls_weighting_details 'w=1/[\s^2^(Fo^2^)+(0.0361P)^2^+9.2697P] where P=(Fo^2^+2Fc^2^)/3'
_refine_ls_weighting_scheme calc
_refine_ls_wR_factor_all 0.1067
_refine_ls_wR_factor_obs 0.0942
_reflns_number_observed 2310
_reflns_number_total 3162
_reflns_observed_criterion >2sigma(I)
_cod_data_source_file a907759f.txt
_cod_data_source_block 9805
_cod_depositor_comments
;
The following automatic conversions were performed:
'_symmetry_cell_setting' value 'Orthorhombic' changed to 'orthorhombic'
according to '/home/saulius/struct/CIF-dictionaries/cif_core.dic'
dictionary named 'cif_core.dic' version 2.4.1 from 2010-06-29.

Automatic conversion script
Id: cif_fix_enum 1527 2010-12-29 10:47:43Z saulius 

The following automatic conversions were performed:

'_refine_ls_weighting_scheme' value 'calc
w=1/[\s^2^(Fo^2^)+(0.0361P)^2^+9.2697P] where P=(Fo^2^+2Fc^2^)/3' was
changed to 'calc'. New tag '_refine_ls_weighting_details' was
created. The value of the new tag was set to
'w=1/[\s^2^(Fo^2^)+(0.0361P)^2^+9.2697P] where P=(Fo^2^+2Fc^2^)/3'.

Automatic conversion script
Id: cif_fix_values 3143 2015-03-26 13:38:13Z robertas 
;
_cod_original_cell_volume 3298.7(24)
_cod_original_sg_symbol_H-M Pbca
_cod_database_code 7008994

loop_
_symmetry_equiv_pos_as_xyz
'x, y, z'
'-x+1/2, -y, z+1/2'
'-x, y+1/2, -z+1/2'
'x+1/2, -y+1/2, -z'
'-x, -y, -z'
'x-1/2, y, -z-1/2'
'x, -y-1/2, z-1/2'
'-x-1/2, y-1/2, z'

loop_
_atom_site_aniso_label
_atom_site_aniso_U_11
_atom_site_aniso_U_22
_atom_site_aniso_U_33
_atom_site_aniso_U_23
_atom_site_aniso_U_13
_atom_site_aniso_U_12
Rh1 0.0235(2) 0.0256(2) 0.0179(2) 0.0009(2) -0.0021(2) 0.0012(2)
P1 0.0241(5) 0.0263(5) 0.0187(5) 0.0013(4) -0.0013(4) 0.0017(5)
Cl1 0.026(3) 0.055(2) 0.022(3) 0.001(3) 0.003(2) -0.001(2)
O1 0.026(7) 0.081(7) 0.036(10) -0.004(7) 0.012(5) -0.010(6)
C1 0.031(7) 0.052(7) 0.022(7) 0.009(8) -0.006(7) -0.003(6)
F12 0.073(2) 0.040(2) 0.0305(15) -0.0011(13) 0.004(2) 0.001(2)
F16 0.053(2) 0.051(2) 0.0301(15) -0.0018(13) 0.0062(13) -0.005(2)
C11 0.022(2) 0.027(2) 0.026(2) 0.006(2) 0.001(2) 0.002(2)
C12 0.033(2) 0.032(2) 0.025(2) 0.000(2) 0.001(2) 0.001(2)
C13 0.051(3) 0.032(3) 0.042(3) -0.002(2) -0.005(3) 0.003(2)
C14 0.038(3) 0.037(3) 0.049(3) 0.015(2) 0.005(2) -0.004(2)
C15 0.029(2) 0.052(3) 0.031(3) 0.014(2) 0.004(2) 0.001(2)
C16 0.026(2) 0.035(2) 0.026(2) 0.000(2) 0.000(2) 0.000(2)
C21 0.027(2) 0.030(2) 0.018(2) 0.003(2) 0.005(2) -0.006(2)
C22 0.030(2) 0.047(3) 0.028(2) 0.003(2) -0.001(2) -0.016(2)
F22 0.032(2) 0.043(2) 0.033(2) -0.002(2) -0.0138(15) 0.007(2)
C23 0.036(3) 0.055(3) 0.031(3) -0.002(2) -0.003(2) -0.015(3)
C24 0.049(3) 0.051(3) 0.037(3) -0.015(3) 0.003(2) -0.022(3)
C25 0.045(3) 0.036(3) 0.045(3) -0.012(2) 0.008(3) -0.006(2)
C26 0.030(2) 0.032(2) 0.032(2) -0.003(2) 0.010(2) -0.002(2)
F26 0.034(2) 0.026(2) 0.034(2) -0.0021(14) -0.0068(15) 0.0046(14)
C31 0.024(2) 0.032(2) 0.022(2) -0.002(2) -0.003(2) -0.001(2)
C32 0.031(2) 0.034(3) 0.023(2) 0.001(2) 0.001(2) -0.002(2)
F32 0.027(6) 0.022(6) 0.030(6) 0.009(5) 0.006(5) 0.017(5)
C33 0.035(2) 0.040(3) 0.027(2) 0.002(2) 0.001(2) -0.004(2)
C34 0.032(2) 0.058(3) 0.030(2) -0.003(2) 0.005(2) 0.002(2)
C35 0.034(3) 0.044(3) 0.045(3) 0.002(2) -0.003(2) 0.011(2)
C36 0.035(3) 0.040(3) 0.032(3) 0.004(2) -0.001(2) 0.002(2)
F36 0.023(6) 0.022(6) 0.047(8) 0.018(6) 0.011(6) 0.011(5)

loop_
_atom_site_label
_atom_site_type_symbol
_atom_site_fract_x
_atom_site_fract_y
_atom_site_fract_z
_atom_site_U_iso_or_equiv
_atom_site_thermal_displace_type
_atom_site_occupancy
_atom_site_calc_flag
_atom_site_refinement_flags
_atom_site_disorder_group
Rh1 Rh 0.0000 0.5000 0.5000 0.02234(13) Uani 1 d S .
P1 P -0.12111(7) 0.52266(9) 0.42850(6) 0.0230(2) Uani 1 d . .
Cl1 Cl 0.0678(3) 0.5082(5) 0.3705(3) 0.0344(11) Uani 0.50 d P 1
O1 O 0.0860(10) 0.5101(20) 0.3475(9) 0.048(4) Uani 0.50 d P 2
C1 C 0.0513(9) 0.5071(15) 0.4068(7) 0.035(3) Uani 0.50 d P 2
F12 F -0.1163(2) 0.7329(2) 0.5076(2) 0.0479(7) Uani 1 d . .
F16 F -0.0859(2) 0.5894(2) 0.2465(2) 0.0448(7) Uani 1 d . .
C11 C -0.1085(3) 0.6548(3) 0.3781(2) 0.0249(9) Uani 1 d . .
C12 C -0.1034(3) 0.7475(4) 0.4263(3) 0.0303(10) Uani 1 d . .
C13 C -0.0866(3) 0.8498(4) 0.3989(3) 0.0415(12) Uani 1 d . .
H13 H -0.0848(3) 0.9102(4) 0.4347(3) 0.050 Uiso 1 calc R .
C14 C -0.0723(3) 0.8636(4) 0.3177(3) 0.0413(12) Uani 1 d . .
H14 H -0.0616(3) 0.9345(4) 0.2970(3) 0.050 Uiso 1 calc R .
C15 C -0.0735(3) 0.7754(4) 0.2664(3) 0.0372(12) Uani 1 d . .
H15 H -0.0626(3) 0.7844(4) 0.2107(3) 0.045 Uiso 1 calc R .
C16 C -0.0908(3) 0.6732(4) 0.2977(3) 0.0289(10) Uani 1 d . .
C21 C -0.1458(3) 0.4221(3) 0.3507(2) 0.0251(9) Uani 1 d . .
C22 C -0.2093(3) 0.4377(4) 0.2945(3) 0.0349(11) Uani 1 d . .
H22 H -0.2401(3) 0.5036(4) 0.2972(3) 0.042 Uiso 0.20 calc PR 1
F22 F -0.2496(2) 0.5327(3) 0.2964(2) 0.0360(8) Uani 0.80 d P 2
C23 C -0.2297(3) 0.3638(5) 0.2362(3) 0.0408(12) Uani 1 d . .
H23 H -0.2716(3) 0.3797(5) 0.1980(3) 0.049 Uiso 1 calc R .
C24 C -0.1879(3) 0.2650(4) 0.2341(3) 0.0459(14) Uani 1 d . .
H24 H -0.2013(3) 0.2125(4) 0.1941(3) 0.055 Uiso 1 calc R .
C25 C -0.1271(3) 0.2430(4) 0.2896(3) 0.0419(12) Uani 1 d . .
H25 H -0.0990(3) 0.1750(4) 0.2886(3) 0.050 Uiso 1 calc R .
C26 C -0.1071(3) 0.3202(4) 0.3469(3) 0.0315(10) Uani 1 d . .
H26 H -0.0655(3) 0.3034(4) 0.3852(3) 0.038 Uiso 0.20 calc PR 1
F26 F -0.0488(2) 0.2930(2) 0.4005(2) 0.0314(7) Uani 0.80 d P 2
C31 C -0.2198(3) 0.5304(4) 0.4825(2) 0.0260(9) Uani 1 d . .
C32 C -0.2377(3) 0.4434(4) 0.5340(3) 0.0292(10) Uani 1 d . .
H32 H -0.2002(3) 0.3841(4) 0.5380(3) 0.035 Uiso 0.80 calc PR 1
F32 F -0.1918(7) 0.3603(9) 0.5325(7) 0.026(3) Uani 0.20 d P 2
C33 C -0.3096(3) 0.4425(4) 0.5794(3) 0.0339(11) Uani 1 d . .
H33 H -0.3212(3) 0.3831(4) 0.6143(3) 0.041 Uiso 1 calc R .
C34 C -0.3639(3) 0.5283(4) 0.5733(3) 0.0402(12) Uani 1 d . .
H34 H -0.4126(3) 0.5286(4) 0.6052(3) 0.048 Uiso 1 calc R .
C35 C -0.3483(3) 0.6140(4) 0.5215(3) 0.0410(12) Uani 1 d . .
H35 H -0.3865(3) 0.6725(4) 0.5170(3) 0.049 Uiso 1 calc R .
C36 C -0.2770(3) 0.6141(4) 0.4764(3) 0.0359(11) Uani 1 d . .
H36 H -0.2669(3) 0.6726(4) 0.4403(3) 0.043 Uiso 0.80 calc PR 1
F36 F -0.2655(7) 0.7073(10) 0.4362(8) 0.031(3) Uani 0.20 d P 2

loop_
_atom_type_symbol
_atom_type_description
_atom_type_scat_dispersion_real
_atom_type_scat_dispersion_imag
_atom_type_scat_source
C C 0.0033 0.0016 'International Tables Vol C Tables 4.2.6.8 and 6.1.1.4'
H H 0.0000 0.0000 'International Tables Vol C Tables 4.2.6.8 and 6.1.1.4'
O O 0.0106 0.0060 'International Tables Vol C Tables 4.2.6.8 and 6.1.1.4'
F F 0.0171 0.0103 'International Tables Vol C Tables 4.2.6.8 and 6.1.1.4'
P P 0.1023 0.0942 'International Tables Vol C Tables 4.2.6.8 and 6.1.1.4'
Cl Cl 0.1484 0.1585 'International Tables Vol C Tables 4.2.6.8 and 6.1.1.4'
Rh Rh -1.1178 0.9187 'International Tables Vol C Tables 4.2.6.8 and 6.1.1.4'

loop_
_geom_angle_atom_site_label_1
_geom_angle_atom_site_label_2
_geom_angle_atom_site_label_3
_geom_angle
_geom_angle_site_symmetry_1
_geom_angle_site_symmetry_3
_geom_angle_publ_flag
C1 Rh1 C1 180.000(2) 5_566 . ?
C1 Rh1 P1 93.3(5) 5_566 . ?
C1 Rh1 P1 86.7(4) . . ?
C1 Rh1 P1 86.7(5) 5_566 5_566 ?
C1 Rh1 P1 93.3(4) . 5_566 ?
P1 Rh1 P1 180.0 . 5_566 ?
P1 Rh1 Cl1 85.57(13) . . ?
P1 Rh1 Cl1 94.43(13) 5_566 . ?
P1 Rh1 Cl1 94.43(13) . 5_566 ?
P1 Rh1 Cl1 85.57(13) 5_566 5_566 ?
Cl1 Rh1 Cl1 180.0 . 5_566 ?
C21 P1 C11 107.2(2) . . ?
C21 P1 C31 101.0(2) . . ?
C11 P1 C31 106.0(2) . . ?
C21 P1 Rh1 117.91(15) . . ?
C11 P1 Rh1 104.26(14) . . ?
C31 P1 Rh1 119.58(14) . . ?
O1 C1 Rh1 178.3(20) . . ?
C16 C11 C12 114.2(4) . . ?
C16 C11 P1 127.4(3) . . ?
C12 C11 P1 117.7(3) . . ?
C13 C12 F12 118.6(4) . . ?
C13 C12 C11 124.8(4) . . ?
F12 C12 C11 116.6(4) . . ?
C12 C13 C14 118.3(5) . . ?
C15 C14 C13 120.4(5) . . ?
C14 C15 C16 118.8(4) . . ?
F16 C16 C15 116.4(4) . . ?
F16 C16 C11 120.1(4) . . ?
C15 C16 C11 123.5(4) . . ?
C26 C21 C22 114.8(4) . . ?
C26 C21 P1 122.3(3) . . ?
C22 C21 P1 122.6(4) . . ?
F22 C22 C23 118.5(4) . . ?
F22 C22 C21 117.5(4) . . ?
C23 C22 C21 124.0(5) . . ?
C22 C23 C24 118.6(5) . . ?
C25 C24 C23 120.2(5) . . ?
C24 C25 C26 119.7(5) . . ?
F26 C26 C25 117.0(4) . . ?
F26 C26 C21 120.5(4) . . ?
C25 C26 C21 122.6(5) . . ?
C36 C31 C32 118.1(4) . . ?
C36 C31 P1 125.8(3) . . ?
C32 C31 P1 116.2(3) . . ?
F32 C32 C33 119.9(7) . . ?
F32 C32 C31 118.8(6) . . ?
C33 C32 C31 120.9(4) . . ?
C34 C33 C32 119.4(4) . . ?
C33 C34 C35 120.7(4) . . ?
C36 C35 C34 119.5(5) . . ?
F36 C36 C35 112.9(7) . . ?
F36 C36 C31 125.1(6) . . ?
C35 C36 C31 121.4(5) . . ?

loop_
_geom_bond_atom_site_label_1
_geom_bond_atom_site_label_2
_geom_bond_distance
_geom_bond_site_symmetry_2
_geom_bond_publ_flag
Rh1 C1 1.759(14) 5_566 ?
Rh1 C1 1.759(14) . ?
Rh1 P1 2.3100(13) . ?
Rh1 P1 2.3100(13) 5_566 ?
Rh1 Cl1 2.419(5) . ?
Rh1 Cl1 2.419(5) 5_566 ?
P1 C21 1.831(4) . ?
P1 C11 1.835(4) . ?
P1 C31 1.836(4) . ?
O1 C1 1.14(2) . ?
F12 C12 1.379(5) . ?
F16 C16 1.337(5) . ?
C11 C16 1.385(6) . ?
C11 C12 1.393(6) . ?
C12 C13 1.361(7) . ?
C13 C14 1.380(7) . ?
C14 C15 1.377(7) . ?
C15 C16 1.384(6) . ?
C21 C26 1.399(6) . ?
C21 C22 1.402(6) . ?
C22 F22 1.335(6) . ?
C22 C23 1.367(7) . ?
C23 C24 1.387(7) . ?
C24 C25 1.377(7) . ?
C25 C26 1.380(6) . ?
C26 F26 1.340(5) . ?
C31 C36 1.386(6) . ?
C31 C32 1.398(6) . ?
C32 F32 1.261(11) . ?
C32 C33 1.387(6) . ?
C33 C34 1.374(7) . ?
C34 C35 1.382(7) . ?
C35 C36 1.376(7) . ?
C36 F36 1.337(12) . ?
